data_7228004
loop_
_publ_author_name
'Tang, Yu-Huan'
'Wu, Xin'
'Wang, Fei'
'Zhang, Jian'

_publ_section_title
;
 Sythesis of Zeolite-like Metal-organic Frameworks from a Dual-ligand
 Strategy
;
_journal_name_full CrystEngComm
_journal_paper_doi 10.1039/C7CE00332C
_journal_year 2017
_chemical_absolute_configuration s
_chemical_formula_moiety 'C21 H14 N8 O6 Zn2'
_chemical_formula_sum 'C21 H14 N8 O6 Zn2'
_chemical_formula_weight 605.14
_space_group_crystal_system tetragonal
_space_group_IT_number 96
_space_group_name_Hall 'P 4nw 2abw'
_space_group_name_H-M_alt 'P 43 21 2'
_symmetry_space_group_name_Hall 'P 4nw 2abw'
_symmetry_space_group_name_H-M 'P 43 21 2'
_atom_sites_solution_hydrogens geom
_audit_creation_method SHELXL-2014/6
_audit_update_record
;
2017-03-31 deposited with the CCDC.
2017-04-05 downloaded from the CCDC.
;
_cell_angle_alpha 90
_cell_angle_beta 90
_cell_angle_gamma 90
_cell_formula_units_Z 4
_cell_length_a 14.0656(5)
_cell_length_b 14.0656(5)
_cell_length_c 15.9629(11)
_cell_measurement_reflns_used 7542
_cell_measurement_temperature 293(2)
_cell_measurement_theta_max 27.4895
_cell_measurement_theta_min 2.8965
_cell_volume 3158.1(3)
_computing_cell_refinement 'CrystalClear (Rigaku Inc., 2008)'
_computing_data_collection 'CrystalClear (Rigaku Inc., 2008)'
_computing_data_reduction 'CrystalClear (Rigaku Inc., 2008)'
_computing_molecular_graphics 'SHELXL-2014/6 (Sheldrick, 2014)'
_computing_publication_material 'SHELXL-2014/6 (Sheldrick, 2014)'
_computing_structure_refinement 'SHELXL-2014/6 (Sheldrick, 2014)'
_computing_structure_solution 'SHELXL-2014/6 (Sheldrick, 2014)'
_diffrn_ambient_temperature 293(2)
_diffrn_measured_fraction_theta_full 0.996
_diffrn_measured_fraction_theta_max 0.997
_diffrn_measurement_device_type 'Mercury70 (2x2 bin mode)'
_diffrn_measurement_method CCD_Profile_fitting
_diffrn_radiation_type MoK\a
_diffrn_radiation_wavelength 0.71073
_diffrn_reflns_av_R_equivalents 0.0805
_diffrn_reflns_av_unetI/netI 0.0420
_diffrn_reflns_Laue_measured_fraction_full 0.996
_diffrn_reflns_Laue_measured_fraction_max 0.997
_diffrn_reflns_limit_h_max 18
_diffrn_reflns_limit_h_min -18
_diffrn_reflns_limit_k_max 18
_diffrn_reflns_limit_k_min -15
_diffrn_reflns_limit_l_max 20
_diffrn_reflns_limit_l_min -20
_diffrn_reflns_number 24398
_diffrn_reflns_point_group_measured_fraction_full 0.998
_diffrn_reflns_point_group_measured_fraction_max 0.998
_diffrn_reflns_theta_full 25.242
_diffrn_reflns_theta_max 27.479
_diffrn_reflns_theta_min 2.896
_exptl_absorpt_coefficient_mu 1.561
_exptl_absorpt_correction_T_max 1.0000
_exptl_absorpt_correction_T_min 0.7903
_exptl_absorpt_correction_type multi-scan
_exptl_crystal_colour colorless
_exptl_crystal_density_diffrn 1.273
_exptl_crystal_description block
_exptl_crystal_F_000 1216
_exptl_crystal_size_max 0.2
_exptl_crystal_size_mid 0.18
_exptl_crystal_size_min 0.15
_refine_diff_density_max 1.239
_refine_diff_density_min -0.698
_refine_diff_density_rms 0.091
_refine_ls_abs_structure_details
;
 Refined as an inversion twin.
;
_refine_ls_abs_structure_Flack 0.07(4)
_refine_ls_extinction_method none
_refine_ls_goodness_of_fit_ref 1.061
_refine_ls_hydrogen_treatment constr
_refine_ls_matrix_type full
_refine_ls_number_parameters 170
_refine_ls_number_reflns 3625
_refine_ls_number_restraints 7
_refine_ls_restrained_S_all 1.064
_refine_ls_R_factor_all 0.0594
_refine_ls_R_factor_gt 0.0548
_refine_ls_shift/su_max 0.004
_refine_ls_shift/su_mean 0.001
_refine_ls_structure_factor_coef Fsqd
_refine_ls_weighting_details 'w=1/[\s^2^(Fo^2^)+(0.1111P)^2^+0.2726P] where P=(Fo^2^+2Fc^2^)/3'
_refine_ls_weighting_scheme calc
_refine_ls_wR_factor_gt 0.1615
_refine_ls_wR_factor_ref 0.1663
_reflns_Friedel_coverage 0.713
_reflns_Friedel_fraction_full 1.000
_reflns_Friedel_fraction_max 1.000
_reflns_number_gt 3250
_reflns_number_total 3625
_reflns_threshold_expression 'I > 2\s(I)'
_cod_data_source_file c7ce00332c2.cif
_cod_data_source_block 3
_cod_depositor_comments
;
The following automatic conversions were performed:

'_exptl_absorpt_correction_type' value 'Multi-scan' changed to
'multi-scan' according to
/home/data/users/saulius/crontab/automatic-downloads/rss-feeds/RSC/lib/dictionaries/cif_core.dic
dictionary named 'cif_core.dic' version 2.4.2 from 2011-04-26.

Automatic conversion script
Id: cif_fix_values 4973 2017-02-22 13:04:09Z antanas 
;
_cod_database_code 7228004
_shelx_space_group_comment
;
The symmetry employed for this shelxl refinement is uniquely defined
by the following loop, which should always be used as a source of
symmetry information in preference to the above space-group names.
They are only intended as comments.
;
_shelxl_version_number 2014/6

loop_
_space_group_symop_operation_xyz
'x, y, z'
'-x, -y, z+1/2'
'-y+1/2, x+1/2, z+3/4'
'y+1/2, -x+1/2, z+1/4'
'-x+1/2, y+1/2, -z+3/4'
'x+1/2, -y+1/2, -z+1/4'
'y, x, -z'
'-y, -x, -z+1/2'

loop_
_atom_site_label
_atom_site_type_symbol
_atom_site_fract_x
_atom_site_fract_y
_atom_site_fract_z
_atom_site_U_iso_or_equiv
_atom_site_adp_type
_atom_site_occupancy
_atom_site_site_symmetry_order
_atom_site_calc_flag
_atom_site_refinement_flags_posn
_atom_site_refinement_flags_adp
_atom_site_refinement_flags_occupancy
Zn1 Zn 0.50506(4) 0.23068(4) 0.41039(4) 0.0376(2) Uani 1 1 d . . .
O3 O 0.6681(4) 0.4057(4) 0.1236(3) 0.0615(12) Uani 1 1 d . . .
N2 N 0.4531(3) 0.1785(3) 0.3013(3) 0.0359(9) Uani 1 1 d . . .
N3 N 0.3968(4) 0.3008(4) 0.4675(4) 0.0596(15) Uani 1 1 d . . .
C7 C 0.3894(4) 0.1089(4) 0.2898(3) 0.0339(11) Uani 1 1 d . . .
C5 C 0.4311(4) 0.1456(4) 0.1654(4) 0.0448(13) Uani 1 1 d . . .
C4 C 0.4465(6) 0.1511(6) 0.0771(4) 0.066(2) Uani 1 1 d . . .
H4 H 0.4148 0.1121 0.0393 0.079 Uiso 1 1 calc R U .
N1 N 0.3722(3) 0.0851(3) 0.2112(3) 0.0387(10) Uani 1 1 d . . .
C11 C 0.3839(5) 0.3839(5) 0.5000 0.056(2) Uani 1 2 d S T P
C2 C 0.5624(5) 0.2756(5) 0.1072(4) 0.0533(15) Uani 1 1 d . . .
C6 C 0.4806(4) 0.2043(4) 0.2207(3) 0.0367(10) Uani 1 1 d . . .
C8 C 0.3463(5) 0.0564(5) 0.3642(4) 0.0511(15) Uani 1 1 d . U .
H8 H 0.3474 0.0976 0.4137 0.061 Uiso 1 1 calc R U .
C10 C 0.6297(6) 0.3499(6) 0.0713(4) 0.0615(19) Uani 1 1 d . . .
C1 C 0.5454(5) 0.2698(4) 0.1909(4) 0.0479(13) Uani 1 1 d . . .
H1 H 0.5773 0.3097 0.2279 0.058 Uiso 1 1 calc R U .
O2 O 0.6476(6) 0.3510(7) -0.0036(4) 0.134(4) Uani 1 1 d . . .
N4 N 0.3116(6) 0.2587(6) 0.4781(8) 0.135(5) Uani 1 1 d . . .
C3 C 0.5125(6) 0.2190(5) 0.0516(4) 0.067(2) Uani 1 1 d . . .
H3 H 0.5236 0.2266 -0.0054 0.080 Uiso 1 1 calc R U .
O1 O 0.2533(7) 0.0319(7) 0.3454(8) 0.131(3) Uani 1 1 d . U .
H1A H 0.2265 0.0772 0.3234 0.196 Uiso 1 1 calc R U .
C9 C 0.3957(6) -0.0358(7) 0.3837(6) 0.085(3) Uani 1 1 d . . .
H9A H 0.4610 -0.0235 0.3974 0.127 Uiso 1 1 calc R U .
H9B H 0.3650 -0.0659 0.4305 0.127 Uiso 1 1 calc R U .
H9C H 0.3926 -0.0770 0.3358 0.127 Uiso 1 1 calc R U .

loop_
_atom_site_aniso_label
_atom_site_aniso_U_11
_atom_site_aniso_U_22
_atom_site_aniso_U_33
_atom_site_aniso_U_23
_atom_site_aniso_U_13
_atom_site_aniso_U_12
Zn1 0.0401(4) 0.0394(4) 0.0332(4) -0.0043(2) 0.0011(3) 0.0060(2)
O3 0.066(3) 0.064(3) 0.054(3) 0.001(2) 0.000(2) -0.031(2)
N2 0.038(2) 0.039(2) 0.031(2) 0.0051(18) 0.0011(17) -0.0028(16)
N3 0.060(3) 0.058(3) 0.061(4) -0.008(3) 0.024(3) 0.003(3)
C7 0.037(2) 0.037(2) 0.028(3) -0.005(2) 0.000(2) -0.004(2)
C5 0.048(3) 0.044(3) 0.042(3) 0.005(3) -0.008(3) -0.015(2)
C4 0.087(5) 0.080(5) 0.030(3) 0.000(3) 0.000(3) -0.036(4)
N1 0.045(2) 0.042(2) 0.029(2) 0.0014(17) 0.0023(18) -0.0066(19)
C11 0.050(3) 0.050(3) 0.069(7) -0.016(3) 0.016(3) 0.008(4)
C2 0.060(4) 0.056(4) 0.045(4) 0.004(3) -0.002(3) -0.013(3)
C6 0.039(3) 0.040(2) 0.031(3) -0.001(2) -0.001(2) -0.0012(19)
C8 0.056(3) 0.053(3) 0.044(3) 0.011(3) 0.002(3) -0.016(3)
C10 0.071(4) 0.082(5) 0.032(3) 0.010(3) -0.003(3) -0.032(4)
C1 0.054(3) 0.045(3) 0.045(3) -0.001(3) -0.008(3) -0.013(3)
O2 0.161(7) 0.196(9) 0.044(3) 0.009(4) 0.002(4) -0.130(6)
N4 0.095(6) 0.086(5) 0.223(12) -0.088(6) 0.079(7) -0.041(5)
C3 0.099(6) 0.074(5) 0.028(3) 0.004(3) -0.003(3) -0.038(4)
O1 0.102(6) 0.133(8) 0.157(9) 0.029(7) -0.004(6) -0.019(6)
C9 0.077(5) 0.087(6) 0.090(6) 0.043(5) 0.000(5) -0.002(5)

loop_
_atom_type_symbol
_atom_type_description
_atom_type_scat_dispersion_real
_atom_type_scat_dispersion_imag
_atom_type_scat_source
C C 0.0033 0.0016 'International Tables Vol C Tables 4.2.6.8 and 6.1.1.4'
H H 0.0000 0.0000 'International Tables Vol C Tables 4.2.6.8 and 6.1.1.4'
N N 0.0061 0.0033 'International Tables Vol C Tables 4.2.6.8 and 6.1.1.4'
O O 0.0106 0.0060 'International Tables Vol C Tables 4.2.6.8 and 6.1.1.4'
Zn Zn 0.2839 1.4301 'International Tables Vol C Tables 4.2.6.8 and 6.1.1.4'

loop_
_geom_angle_atom_site_label_1
_geom_angle_atom_site_label_2
_geom_angle_atom_site_label_3
_geom_angle
_geom_angle_site_symmetry_1
_geom_angle_site_symmetry_3
O3 Zn1 N1 106.0(2) 8_665 4
O3 Zn1 N2 104.73(18) 8_665 .
N1 Zn1 N2 106.80(18) 4 .
O3 Zn1 N3 104.5(3) 8_665 .
N1 Zn1 N3 126.1(2) 4 .
N2 Zn1 N3 106.9(2) . .
C10 O3 Zn1 121.3(4) . 8_665
C7 N2 C6 104.5(4) . .
C7 N2 Zn1 128.6(3) . .
C6 N2 Zn1 126.8(3) . .
C11 N3 N4 102.8(6) . .
C11 N3 Zn1 136.5(5) . .
N4 N3 Zn1 120.7(5) . .
N1 C7 N2 116.0(4) . .
N1 C7 C8 123.0(5) . .
N2 C7 C8 120.8(5) . .
C6 C5 N1 109.0(5) . .
C6 C5 C4 121.1(5) . .
N1 C5 C4 129.9(5) . .
C3 C4 C5 115.2(6) . .
C3 C4 H4 122.4 . .
C5 C4 H4 122.4 . .
C7 N1 C5 103.6(5) . .
C7 N1 Zn1 131.3(3) . 3_544
C5 N1 Zn1 124.0(4) . 3_544
N3 C11 N3 114.6(9) 7_556 .
C1 C2 C3 120.4(6) . .
C1 C2 C10 121.4(6) . .
C3 C2 C10 118.0(6) . .
C1 C6 N2 132.5(5) . .
C1 C6 C5 120.4(5) . .
N2 C6 C5 107.0(5) . .
O1 C8 C9 105.5(7) . .
O1 C8 C7 109.1(7) . .
C9 C8 C7 113.3(6) . .
O1 C8 H8 109.6 . .
C9 C8 H8 109.6 . .
C7 C8 H8 109.6 . .
O2 C10 O3 123.4(6) . .
O2 C10 C2 120.3(6) . .
O3 C10 C2 116.3(5) . .
C2 C1 C6 119.6(5) . .
C2 C1 H1 120.2 . .
C6 C1 H1 120.2 . .
N4 N4 N3 109.6(4) 7_556 .
C2 C3 C4 123.1(6) . .
C2 C3 H3 118.5 . .
C4 C3 H3 118.5 . .
C8 O1 H1A 109.5 . .
C8 C9 H9A 109.5 . .
C8 C9 H9B 109.5 . .
H9A C9 H9B 109.5 . .
C8 C9 H9C 109.5 . .
H9A C9 H9C 109.5 . .
H9B C9 H9C 109.5 . .

loop_
_geom_bond_atom_site_label_1
_geom_bond_atom_site_label_2
_geom_bond_distance
_geom_bond_site_symmetry_2
Zn1 O3 1.973(4) 8_665
Zn1 N1 2.005(5) 4
Zn1 N2 2.027(4) .
Zn1 N3 2.030(5) .
O3 C10 1.267(8) .
O3 Zn1 1.973(4) 8_665
N2 C7 1.339(6) .
N2 C6 1.392(7) .
N3 C11 1.292(8) .
N3 N4 1.348(9) .
C7 N1 1.320(6) .
C7 C8 1.525(8) .
C5 C6 1.395(8) .
C5 N1 1.395(7) .
C5 C4 1.428(9) .
C4 C3 1.393(10) .
C4 H4 0.9300 .
N1 Zn1 2.005(5) 3_544
C11 N3 1.292(8) 7_556
C2 C1 1.360(9) .
C2 C3 1.384(9) .
C2 C10 1.523(9) .
C6 C1 1.381(8) .
C8 O1 1.386(11) .
C8 C9 1.504(11) .
C8 H8 0.9800 .
C10 O2 1.222(8) .
C1 H1 0.9300 .
N4 N4 1.263(14) 7_556
C3 H3 0.9300 .
O1 H1A 0.8200 .
C9 H9A 0.9600 .
C9 H9B 0.9600 .
C9 H9C 0.9600 .
